data_1554141
loop_
_publ_author_name
'Hirao, Yasukazu'
'Seo, Shiori'
'Kubo, Takashi'

_publ_section_title
;
 Self-Assembly of 1-Deazahypoxanthine: Cooperativity of Hydrogen-Bonding
 and Stacking Interactions
;
_journal_issue 34
_journal_name_full 'The Journal of Physical Chemistry C'
_journal_page_first 20928
_journal_paper_doi 10.1021/acs.jpcc.9b05033
_journal_volume 123
_journal_year 2019
_chemical_formula_moiety 'C6 H5 N3 O, C2 H4 O2'
_chemical_formula_sum 'C8 H9 N3 O3'
_chemical_formula_weight 195.18
_chemical_name_common 1-deazahypoxanthine
_chemical_name_systematic
;
1,4-dihydro-7H-imidazo[4,5-b]pyridin-7-one
;
_space_group_crystal_system triclinic
_space_group_IT_number 2
_space_group_name_Hall '-P 1'
_space_group_name_H-M_alt 'P -1'
_atom_sites_solution_hydrogens geom
_atom_sites_solution_primary direct
_atom_sites_solution_secondary difmap
_audit_creation_method SHELXL-2016/6
_cell_angle_alpha 83.809(6)
_cell_angle_beta 82.680(6)
_cell_angle_gamma 82.977(6)
_cell_formula_units_Z 2
_cell_length_a 4.6102(6)
_cell_length_b 8.0852(11)
_cell_length_c 12.4977(14)
_cell_measurement_reflns_used 3551
_cell_measurement_temperature 150(2)
_cell_measurement_theta_max 27.45
_cell_measurement_theta_min 3.17
_cell_volume 456.56(10)
_computing_cell_refinement 'RAPID AUTO'
_computing_data_collection 'RAPID AUTO (Rigaku, ????)'
_computing_data_reduction 'RAPID AUTO'
_computing_molecular_graphics
;
Yadokari-XG 2009 (K. Wakita, T. Nemoto, et al., 2009)
;
_computing_publication_material
;
Yadokari-XG 2009 (K. Wakita, T. Nemoto, et al., 2009)
;
_computing_structure_refinement 'SHELXL-2016/6 (Sheldrick, 2016)'
_computing_structure_solution Sir2014
_diffrn_ambient_temperature 150(2)
_diffrn_measured_fraction_theta_full 0.995
_diffrn_measured_fraction_theta_max 0.992
_diffrn_measurement_device_type
;
Rigaku MicroMax-007HF,VariMax-Mo and RAPID II
;
_diffrn_measurement_method \w
_diffrn_radiation_type MoK\a
_diffrn_radiation_wavelength 0.71075
_diffrn_reflns_av_R_equivalents 0.0221
_diffrn_reflns_av_unetI/netI 0.0344
_diffrn_reflns_Laue_measured_fraction_full 0.995
_diffrn_reflns_Laue_measured_fraction_max 0.992
_diffrn_reflns_limit_h_max 5
_diffrn_reflns_limit_h_min -5
_diffrn_reflns_limit_k_max 10
_diffrn_reflns_limit_k_min -10
_diffrn_reflns_limit_l_max 16
_diffrn_reflns_limit_l_min -15
_diffrn_reflns_number 4367
_diffrn_reflns_point_group_measured_fraction_full 0.995
_diffrn_reflns_point_group_measured_fraction_max 0.992
_diffrn_reflns_theta_full 25.242
_diffrn_reflns_theta_max 27.450
_diffrn_reflns_theta_min 3.165
_diffrn_source 'micro-focus rotating anode'
_exptl_absorpt_coefficient_mu 0.111
_exptl_absorpt_correction_T_max 1.0000
_exptl_absorpt_correction_T_min 0.8427
_exptl_absorpt_correction_type multi-scan
_exptl_absorpt_process_details
;
Empirical Absorption Correction   March 2001 T. Higashi
    Rigaku Corporation, Tokyo, Japan
;
_exptl_crystal_colour Colorless
_exptl_crystal_density_diffrn 1.420
_exptl_crystal_density_method 'not measured'
_exptl_crystal_description Platelet
_exptl_crystal_F_000 204
_exptl_crystal_size_max 0.700
_exptl_crystal_size_mid 0.300
_exptl_crystal_size_min 0.020
_refine_diff_density_max 0.268
_refine_diff_density_min -0.182
_refine_diff_density_rms 0.044
_refine_ls_extinction_method none
_refine_ls_goodness_of_fit_ref 1.049
_refine_ls_hydrogen_treatment constr
_refine_ls_matrix_type full
_refine_ls_number_parameters 129
_refine_ls_number_reflns 2060
_refine_ls_number_restraints 0
_refine_ls_restrained_S_all 1.049
_refine_ls_R_factor_all 0.0495
_refine_ls_R_factor_gt 0.0359
_refine_ls_shift/su_max 0.000
_refine_ls_shift/su_mean 0.000
_refine_ls_structure_factor_coef Fsqd
_refine_ls_weighting_details 'w=1/[\s^2^(Fo^2^)+(0.0525P)^2^+0.0735P] where P=(Fo^2^+2Fc^2^)/3'
_refine_ls_weighting_scheme calc
_refine_ls_wR_factor_gt 0.0951
_refine_ls_wR_factor_ref 0.0999
_reflns_Friedel_coverage 0.000
_reflns_number_gt 1627
_reflns_number_total 2060
_reflns_threshold_expression 'I > 2\s(I)'
_cod_data_source_file jp9b05033_si_002.cif
_cod_data_source_block SC1
_cod_database_code 1554141
_shelx_shelxl_version_number 2016/6
_shelx_space_group_comment
;
The symmetry employed for this shelxl refinement is uniquely defined
by the following loop, which should always be used as a source of
symmetry information in preference to the above space-group names.
They are only intended as comments.
;
_shelx_estimated_absorpt_t_min 0.926
_shelx_estimated_absorpt_t_max 0.998

loop_
_space_group_symop_operation_xyz
'x, y, z'
'-x, -y, -z'

loop_
_atom_site_label
_atom_site_type_symbol
_atom_site_fract_x
_atom_site_fract_y
_atom_site_fract_z
_atom_site_U_iso_or_equiv
_atom_site_adp_type
_atom_site_occupancy
_atom_site_site_symmetry_order
_atom_site_calc_flag
_atom_site_refinement_flags_posn
_atom_site_refinement_flags_adp
C1 C 0.0317(3) 0.74290(15) 0.23546(10) 0.0226(3) Uani 1 1 d . .
H1 H 0.091095 0.715639 0.305869 0.027 Uiso 1 1 calc R U
C2 C -0.2017(3) 0.86242(15) 0.22197(10) 0.0224(3) Uani 1 1 d . .
H2 H -0.296463 0.915850 0.283168 0.027 Uiso 1 1 calc R U
N1 N -0.3021(2) 0.90714(12) 0.12483(9) 0.0196(2) Uani 1 1 d . .
H7 H -0.452589 0.984102 0.117813 0.023 Uiso 1 1 calc R U
C3 C -0.1635(3) 0.82961(14) 0.03866(10) 0.0179(3) Uani 1 1 d . .
C4 C 0.0791(3) 0.71102(14) 0.04754(10) 0.0179(3) Uani 1 1 d . .
C5 C 0.1896(3) 0.65754(14) 0.14766(10) 0.0192(3) Uani 1 1 d . .
N2 N 0.1555(2) 0.66199(12) -0.05580(8) 0.0191(2) Uani 1 1 d . .
H8 H 0.302073 0.587767 -0.076659 0.023 Uiso 1 1 calc R U
C6 C -0.0379(3) 0.74983(14) -0.11845(11) 0.0205(3) Uani 1 1 d . .
H3 H -0.033001 0.738407 -0.193538 0.025 Uiso 1 1 calc R U
N3 N -0.2357(2) 0.85376(12) -0.06525(9) 0.0200(2) Uani 1 1 d . .
O1 O 0.4062(2) 0.54388(10) 0.15834(7) 0.0239(2) Uani 1 1 d . .
C7 C 0.6702(5) 0.2287(2) 0.48507(14) 0.0518(5) Uani 1 1 d . .
H4 H 0.622026 0.115813 0.511980 0.078 Uiso 1 1 calc R U
H5 H 0.588160 0.306835 0.538770 0.078 Uiso 1 1 calc R U
H6 H 0.884420 0.228777 0.472632 0.078 Uiso 1 1 calc R U
C8 C 0.5417(3) 0.28199(18) 0.38077(11) 0.0308(3) Uani 1 1 d . .
O2 O 0.4208(3) 0.19185(14) 0.33414(10) 0.0464(3) Uani 1 1 d . .
O3 O 0.5791(3) 0.43835(12) 0.34507(9) 0.0403(3) Uani 1 1 d . .
H9 H 0.505371 0.463417 0.286579 0.060 Uiso 1 1 calc R U

loop_
_atom_site_aniso_label
_atom_site_aniso_U_11
_atom_site_aniso_U_22
_atom_site_aniso_U_33
_atom_site_aniso_U_23
_atom_site_aniso_U_13
_atom_site_aniso_U_12
C1 0.0247(7) 0.0237(6) 0.0190(6) -0.0022(5) -0.0056(6) 0.0022(5)
C2 0.0229(7) 0.0228(6) 0.0208(6) -0.0038(5) -0.0007(5) 0.0000(5)
N1 0.0167(5) 0.0180(5) 0.0228(5) -0.0023(4) -0.0027(4) 0.0034(4)
C3 0.0168(6) 0.0156(5) 0.0213(6) -0.0006(4) -0.0038(5) -0.0016(4)
C4 0.0162(6) 0.0164(5) 0.0207(6) -0.0028(4) -0.0021(5) 0.0001(4)
C5 0.0183(6) 0.0162(5) 0.0227(6) -0.0002(4) -0.0040(5) -0.0003(4)
N2 0.0173(5) 0.0178(5) 0.0215(5) -0.0036(4) -0.0032(5) 0.0032(4)
C6 0.0186(6) 0.0206(6) 0.0220(6) -0.0027(5) -0.0036(5) 0.0008(4)
N3 0.0182(5) 0.0195(5) 0.0219(5) -0.0022(4) -0.0039(5) 0.0013(4)
O1 0.0240(5) 0.0231(4) 0.0226(5) -0.0020(3) -0.0060(4) 0.0087(4)
C7 0.0717(13) 0.0487(10) 0.0352(9) 0.0091(7) -0.0207(10) -0.0044(9)
C8 0.0340(8) 0.0307(7) 0.0247(7) -0.0031(5) -0.0017(6) 0.0068(6)
O2 0.0656(9) 0.0344(6) 0.0419(7) -0.0048(5) -0.0178(7) -0.0035(5)
O3 0.0597(8) 0.0344(6) 0.0291(6) 0.0023(4) -0.0198(6) -0.0043(5)

loop_
_atom_type_symbol
_atom_type_description
_atom_type_scat_dispersion_real
_atom_type_scat_dispersion_imag
_atom_type_scat_source
C C 0.0033 0.0016 'International Tables Vol C Tables 4.2.6.8 and 6.1.1.4'
H H 0.0000 0.0000 'International Tables Vol C Tables 4.2.6.8 and 6.1.1.4'
N N 0.0061 0.0033 'International Tables Vol C Tables 4.2.6.8 and 6.1.1.4'
O O 0.0106 0.0060 'International Tables Vol C Tables 4.2.6.8 and 6.1.1.4'

loop_
_geom_angle_atom_site_label_1
_geom_angle_atom_site_label_2
_geom_angle_atom_site_label_3
_geom_angle
C2 C1 C5 122.57(11)
C2 C1 H1 118.7
C5 C1 H1 118.7
N1 C2 C1 122.44(12)
N1 C2 H2 118.8
C1 C2 H2 118.8
C2 N1 C3 117.81(10)
C2 N1 H7 121.1
C3 N1 H7 121.1
N1 C3 N3 126.75(10)
N1 C3 C4 121.94(11)
N3 C3 C4 111.31(11)
N2 C4 C3 104.64(10)
N2 C4 C5 132.81(11)
C3 C4 C5 122.47(11)
O1 C5 C4 123.47(12)
O1 C5 C1 123.80(11)
C4 C5 C1 112.73(10)
C6 N2 C4 106.71(10)
C6 N2 H8 126.6
C4 N2 H8 126.6
N3 C6 N2 113.56(11)
N3 C6 H3 123.2
N2 C6 H3 123.2
C6 N3 C3 103.79(10)
C8 C7 H4 109.5
C8 C7 H5 109.5
H4 C7 H5 109.5
C8 C7 H6 109.5
H4 C7 H6 109.5
H5 C7 H6 109.5
O2 C8 O3 123.78(13)
O2 C8 C7 124.00(14)
O3 C8 C7 112.21(13)
C8 O3 H9 109.5

loop_
_geom_bond_atom_site_label_1
_geom_bond_atom_site_label_2
_geom_bond_distance
C1 C2 1.3700(17)
C1 C5 1.4308(18)
C1 H1 0.9500
C2 N1 1.3515(16)
C2 H2 0.9500
N1 C3 1.3539(16)
N1 H7 0.8800
C3 N3 1.3693(16)
C3 C4 1.3889(16)
C4 N2 1.3820(16)
C4 C5 1.4156(17)
C5 O1 1.2816(14)
N2 C6 1.3473(15)
N2 H8 0.8800
C6 N3 1.3261(17)
C6 H3 0.9500
C7 C8 1.500(2)
C7 H4 0.9800
C7 H5 0.9800
C7 H6 0.9800
C8 O2 1.2064(18)
C8 O3 1.3187(18)
O3 H9 0.8400

loop_
_geom_hbond_atom_site_label_D
_geom_hbond_atom_site_label_H
_geom_hbond_atom_site_label_A
_geom_hbond_distance_DH
_geom_hbond_distance_HA
_geom_hbond_distance_DA
_geom_hbond_angle_DHA
_geom_hbond_site_symmetry_A
N1 H7 N3 0.88 1.95 2.8139(14) 166.1 2_475
N2 H8 O1 0.88 1.88 2.7338(14) 164.5 2_665
O3 H9 O1 0.84 1.76 2.5862(13) 168.4 .
O3 H9 O1 0.84 1.76 2.5862(13) 168.4 .

loop_
_geom_torsion_atom_site_label_1
_geom_torsion_atom_site_label_2
_geom_torsion_atom_site_label_3
_geom_torsion_atom_site_label_4
_geom_torsion
C5 C1 C2 N1 0.8(2)
C1 C2 N1 C3 -0.10(19)
C2 N1 C3 N3 178.19(12)
C2 N1 C3 C4 -1.71(18)
N1 C3 C4 N2 179.92(11)
N3 C3 C4 N2 0.01(14)
N1 C3 C4 C5 2.96(19)
N3 C3 C4 C5 -176.95(11)
N2 C4 C5 O1 1.3(2)
C3 C4 C5 O1 177.33(11)
N2 C4 C5 C1 -178.12(13)
C3 C4 C5 C1 -2.13(17)
C2 C1 C5 O1 -179.11(12)
C2 C1 C5 C4 0.35(18)
C3 C4 N2 C6 -0.17(13)
C5 C4 N2 C6 176.34(13)
C4 N2 C6 N3 0.29(14)
N2 C6 N3 C3 -0.28(14)
N1 C3 N3 C6 -179.75(12)
C4 C3 N3 C6 0.16(14)
